data_7005318
loop_
_publ_author_name
'Bowen, Lucy E.'
'Haddow, Mairi F.'
'Orpen, A. Guy'
'Wass, Duncan F.'

_publ_section_title
;
 One electron oxidation of chromium N,N-bis(diarylphosphino)amine and
 bis(diarylphosphino)methane complexes relevant to ethene trimerisation
 and tetramerisation.
;
_journal_issue 11
_journal_name_full 'Dalton transactions (Cambridge, England : 2003)'
_journal_page_first 1160
_journal_page_last 1168
_journal_paper_doi 10.1039/b700559h
_journal_year 2007
_chemical_formula_moiety 'C33 H31 Cr N O8 P2, C H2 Cl2'
_chemical_formula_sum 'C34 H33 Cl2 Cr N O8 P2'
_chemical_formula_weight 768.45
_chemical_name_systematic
;
?
;
_space_group_IT_number 2
_symmetry_cell_setting triclinic
_symmetry_space_group_name_Hall '-P 1'
_symmetry_space_group_name_H-M 'P -1'
_atom_sites_solution_hydrogens geom
_atom_sites_solution_primary direct
_atom_sites_solution_secondary difmap
_audit_creation_method SHELXL-97
_cell_angle_alpha 76.40(3)
_cell_angle_beta 67.08(3)
_cell_angle_gamma 81.53(3)
_cell_formula_units_Z 2
_cell_length_a 10.850(2)
_cell_length_b 13.509(3)
_cell_length_c 13.657(3)
_cell_measurement_reflns_used 5728
_cell_measurement_temperature 173(2)
_cell_measurement_theta_max 27.538
_cell_measurement_theta_min 2.334
_cell_volume 1788.5(8)
_computing_cell_refinement 'Bruker SMART V5.054 (Bruker, 1998)'
_computing_data_collection 'Bruker SMART V5.054 (Bruker, 1998)'
_computing_data_reduction 'Bruker SAINT V6.0 (Bruker, 1998)'
_computing_molecular_graphics 'Bruker SHELXTL V6.1 (Bruker AXS, 2000)'
_computing_publication_material 'Bruker SHELXTL V6.1 (Bruker AXS, 2000)'
_computing_structure_refinement 'SHELXL-97 (Sheldrick, 1997)'
_computing_structure_solution 'SHELXS-97 (Sheldrick, 1990)'
_diffrn_ambient_temperature 173(2)
_diffrn_detector_area_resol_mean 8.2
_diffrn_measured_fraction_theta_full 0.985
_diffrn_measured_fraction_theta_max 0.985
_diffrn_measurement_device_type 'CCD area detector'
_diffrn_measurement_method 'omega scans'
_diffrn_radiation_monochromator graphite
_diffrn_radiation_source 'fine-focus sealed tube'
_diffrn_radiation_type MoK\a
_diffrn_radiation_wavelength 0.71073
_diffrn_reflns_av_R_equivalents 0.0526
_diffrn_reflns_av_sigmaI/netI 0.0741
_diffrn_reflns_limit_h_max 14
_diffrn_reflns_limit_h_min -14
_diffrn_reflns_limit_k_max 17
_diffrn_reflns_limit_k_min -17
_diffrn_reflns_limit_l_max 17
_diffrn_reflns_limit_l_min -17
_diffrn_reflns_number 18942
_diffrn_reflns_theta_full 27.65
_diffrn_reflns_theta_max 27.65
_diffrn_reflns_theta_min 1.55
_diffrn_standards_decay_% 0
_diffrn_standards_number 0
_exptl_absorpt_coefficient_mu 0.609
_exptl_absorpt_correction_T_max 0.960000
_exptl_absorpt_correction_T_min 0.674724
_exptl_absorpt_correction_type multi-scan
_exptl_absorpt_process_details 'SADABS V2.1'
_exptl_crystal_colour yellow
_exptl_crystal_density_diffrn 1.427
_exptl_crystal_density_method 'not measured'
_exptl_crystal_description block
_exptl_crystal_F_000 792
_exptl_crystal_size_max 0.48
_exptl_crystal_size_mid 0.30
_exptl_crystal_size_min 0.07
_refine_diff_density_max 1.211
_refine_diff_density_min -0.661
_refine_diff_density_rms 0.074
_refine_ls_extinction_method none
_refine_ls_goodness_of_fit_ref 1.030
_refine_ls_hydrogen_treatment constr
_refine_ls_matrix_type full
_refine_ls_number_parameters 438
_refine_ls_number_reflns 8213
_refine_ls_number_restraints 0
_refine_ls_restrained_S_all 1.030
_refine_ls_R_factor_all 0.0925
_refine_ls_R_factor_gt 0.0506
_refine_ls_shift/su_max 0.000
_refine_ls_shift/su_mean 0.000
_refine_ls_structure_factor_coef Fsqd
_refine_ls_weighting_details 'calc w=1/[\s^2^(Fo^2^)+(0.0591P)^2^+1.0650P] where P=(Fo^2^+2Fc^2^)/3'
_refine_ls_weighting_scheme calc
_refine_ls_wR_factor_gt 0.1203
_refine_ls_wR_factor_ref 0.1373
_reflns_number_gt 5541
_reflns_number_total 8213
_reflns_threshold_expression >2sigma(I)
_cod_data_source_file b700559h.txt
_cod_data_source_block lb050sad
_cod_original_cell_volume 1788.6(6)
_cod_database_code 7005318

loop_
_symmetry_equiv_pos_as_xyz
'x, y, z'
'-x, -y, -z'

loop_
_atom_site_label
_atom_site_type_symbol
_atom_site_fract_x
_atom_site_fract_y
_atom_site_fract_z
_atom_site_U_iso_or_equiv
_atom_site_adp_type
_atom_site_occupancy
_atom_site_symmetry_multiplicity
_atom_site_calc_flag
_atom_site_refinement_flags
_atom_site_disorder_assembly
_atom_site_disorder_group
Cr1 Cr 0.82371(4) 0.28630(3) 0.20891(4) 0.02229(13) Uani 1 1 d . . .
Cl1 Cl 0.47960(17) 0.65004(16) 0.15713(14) 0.1355(8) Uani 1 1 d . . .
Cl2 Cl 0.56435(15) 0.84946(14) 0.04373(15) 0.1068(5) Uani 1 1 d . . .
P1 P 0.93515(7) 0.31406(5) 0.31777(6) 0.02153(16) Uani 1 1 d . . .
P2 P 0.85882(7) 0.13403(5) 0.32359(6) 0.02255(17) Uani 1 1 d . . .
N1 N 0.9413(2) 0.18863(17) 0.37935(18) 0.0226(5) Uani 1 1 d . . .
O1 O 0.5347(2) 0.32181(18) 0.35825(19) 0.0402(6) Uani 1 1 d . . .
O2 O 1.0853(2) 0.23225(19) 0.03453(18) 0.0451(6) Uani 1 1 d . . .
O3 O 0.8188(3) 0.50565(19) 0.0932(2) 0.0570(7) Uani 1 1 d . . .
O4 O 0.6960(2) 0.2140(2) 0.0804(2) 0.0499(7) Uani 1 1 d . . .
O5 O 1.0211(2) 0.33553(15) 0.49816(16) 0.0304(5) Uani 1 1 d . . .
O6 O 1.0247(2) 0.51505(15) 0.20624(17) 0.0347(5) Uani 1 1 d . . .
O7 O 0.6552(2) 0.20128(16) 0.51918(17) 0.0375(5) Uani 1 1 d . . .
O8 O 0.8195(2) 0.00792(17) 0.19339(18) 0.0381(5) Uani 1 1 d . . .
C1 C 0.9620(3) 0.1426(2) 0.4809(2) 0.0311(7) Uani 1 1 d . . .
H1A H 0.9011 0.1759 0.5379 0.047 Uiso 1 1 calc R . .
H1B H 1.0525 0.1504 0.4719 0.047 Uiso 1 1 calc R . .
H1C H 0.9459 0.0713 0.4993 0.047 Uiso 1 1 calc R . .
C2 C 0.6466(3) 0.3087(2) 0.3063(2) 0.0275(6) Uani 1 1 d . . .
C3 C 0.9885(3) 0.2547(2) 0.1027(2) 0.0277(6) Uani 1 1 d . . .
C4 C 0.8207(3) 0.4222(2) 0.1374(3) 0.0336(7) Uani 1 1 d . . .
C5 C 0.7448(3) 0.2401(2) 0.1309(2) 0.0310(7) Uani 1 1 d . . .
C6 C 0.8562(3) 0.3926(2) 0.4218(2) 0.0246(6) Uani 1 1 d . . .
C7 C 0.9038(3) 0.3920(2) 0.5046(2) 0.0274(6) Uani 1 1 d . . .
C8 C 0.8334(3) 0.4480(2) 0.5853(2) 0.0330(7) Uani 1 1 d . . .
H8 H 0.8626 0.4445 0.6417 0.040 Uiso 1 1 calc R . .
C9 C 0.7204(3) 0.5088(2) 0.5819(3) 0.0356(7) Uani 1 1 d . . .
H9 H 0.6737 0.5459 0.6362 0.043 Uiso 1 1 calc R . .
C10 C 0.6760(3) 0.5150(2) 0.4978(3) 0.0354(7) Uani 1 1 d . . .
H10 H 0.6019 0.5578 0.4940 0.043 Uiso 1 1 calc R . .
C11 C 0.7443(3) 0.4561(2) 0.4192(2) 0.0293(6) Uani 1 1 d . . .
H11 H 0.7140 0.4595 0.3634 0.035 Uiso 1 1 calc R . .
C12 C 1.0572(4) 0.3150(3) 0.5917(3) 0.0396(8) Uani 1 1 d . . .
H12A H 1.0713 0.3780 0.6056 0.059 Uiso 1 1 calc R . .
H12B H 1.1381 0.2717 0.5789 0.059 Uiso 1 1 calc R . .
H12C H 0.9864 0.2816 0.6532 0.059 Uiso 1 1 calc R . .
C13 C 1.1095(3) 0.3499(2) 0.2548(2) 0.0245(6) Uani 1 1 d . . .
C14 C 1.1360(3) 0.4501(2) 0.1989(2) 0.0287(6) Uani 1 1 d . . .
C15 C 1.2683(3) 0.4791(3) 0.1423(2) 0.0368(8) Uani 1 1 d . . .
H15 H 1.2855 0.5455 0.1044 0.044 Uiso 1 1 calc R . .
C16 C 1.3726(3) 0.4072(3) 0.1437(3) 0.0423(8) Uani 1 1 d . . .
H16 H 1.4605 0.4262 0.1074 0.051 Uiso 1 1 calc R . .
C17 C 1.3490(3) 0.3082(3) 0.1979(3) 0.0422(8) Uani 1 1 d . . .
H17 H 1.4204 0.2608 0.1979 0.051 Uiso 1 1 calc R . .
C18 C 1.2177(3) 0.2792(2) 0.2529(3) 0.0325(7) Uani 1 1 d . . .
H18 H 1.2020 0.2120 0.2887 0.039 Uiso 1 1 calc R . .
C19 C 1.0423(4) 0.6162(2) 0.1448(3) 0.0463(9) Uani 1 1 d . . .
H19A H 1.0947 0.6506 0.1676 0.069 Uiso 1 1 calc R . .
H19B H 0.9563 0.6523 0.1559 0.069 Uiso 1 1 calc R . .
H19C H 1.0877 0.6140 0.0693 0.069 Uiso 1 1 calc R . .
C20 C 0.7384(3) 0.0550(2) 0.4414(2) 0.0277(6) Uani 1 1 d . . .
C21 C 0.6477(3) 0.0992(2) 0.5284(2) 0.0314(7) Uani 1 1 d . . .
C22 C 0.5575(3) 0.0393(3) 0.6182(3) 0.0414(8) Uani 1 1 d . . .
H22 H 0.4980 0.0689 0.6755 0.050 Uiso 1 1 calc R . .
C23 C 0.5563(3) -0.0630(3) 0.6223(3) 0.0433(8) Uani 1 1 d . . .
H23 H 0.4950 -0.1022 0.6820 0.052 Uiso 1 1 calc R . .
C24 C 0.6454(3) -0.1084(3) 0.5388(3) 0.0409(8) Uani 1 1 d . . .
H24 H 0.6448 -0.1779 0.5422 0.049 Uiso 1 1 calc R . .
C25 C 0.7356(3) -0.0494(2) 0.4498(2) 0.0305(7) Uani 1 1 d . . .
H25 H 0.7960 -0.0804 0.3940 0.037 Uiso 1 1 calc R . .
C26 C 0.5678(4) 0.2483(3) 0.6080(3) 0.0585(11) Uani 1 1 d . . .
H26A H 0.4762 0.2415 0.6190 0.088 Uiso 1 1 calc R . .
H26B H 0.5844 0.3193 0.5918 0.088 Uiso 1 1 calc R . .
H26C H 0.5843 0.2154 0.6725 0.088 Uiso 1 1 calc R . .
C27 C 0.9784(3) 0.0358(2) 0.2589(2) 0.0260(6) Uani 1 1 d . . .
C28 C 0.9451(3) -0.0169(2) 0.1958(2) 0.0306(7) Uani 1 1 d . . .
C29 C 1.0374(4) -0.0884(2) 0.1415(3) 0.0392(8) Uani 1 1 d . . .
H29 H 1.0148 -0.1235 0.1005 0.047 Uiso 1 1 calc R . .
C30 C 1.1618(4) -0.1063(3) 0.1491(3) 0.0448(9) Uani 1 1 d . . .
H30 H 1.2231 -0.1535 0.1125 0.054 Uiso 1 1 calc R . .
C31 C 1.1974(3) -0.0560(3) 0.2098(3) 0.0398(8) Uani 1 1 d . . .
H31 H 1.2817 -0.0694 0.2144 0.048 Uiso 1 1 calc R . .
C32 C 1.1056(3) 0.0158(2) 0.2646(2) 0.0326(7) Uani 1 1 d . . .
H32 H 1.1297 0.0504 0.3051 0.039 Uiso 1 1 calc R . .
C33 C 0.7743(4) -0.0462(3) 0.1358(3) 0.0469(9) Uani 1 1 d . . .
H33A H 0.8370 -0.0406 0.0624 0.070 Uiso 1 1 calc R . .
H33B H 0.6879 -0.0174 0.1360 0.070 Uiso 1 1 calc R . .
H33C H 0.7678 -0.1169 0.1707 0.070 Uiso 1 1 calc R . .
C34 C 0.6138(5) 0.7179(4) 0.0718(4) 0.0931(19) Uani 1 1 d . . .
H34A H 0.6538 0.6925 0.0047 0.112 Uiso 1 1 calc R . .
H34B H 0.6805 0.7091 0.1045 0.112 Uiso 1 1 calc R . .

loop_
_atom_site_aniso_label
_atom_site_aniso_U_11
_atom_site_aniso_U_22
_atom_site_aniso_U_33
_atom_site_aniso_U_23
_atom_site_aniso_U_13
_atom_site_aniso_U_12
Cr1 0.0234(2) 0.0247(2) 0.0186(2) -0.00654(18) -0.00719(19) 0.00113(18)
Cl1 0.1099(12) 0.1769(18) 0.1038(12) -0.0718(12) 0.0326(10) -0.0934(13)
Cl2 0.0769(10) 0.1225(13) 0.1347(14) -0.0525(11) -0.0385(10) -0.0047(9)
P1 0.0235(4) 0.0217(4) 0.0191(3) -0.0057(3) -0.0069(3) -0.0002(3)
P2 0.0231(4) 0.0233(4) 0.0199(4) -0.0058(3) -0.0057(3) -0.0009(3)
N1 0.0257(12) 0.0219(11) 0.0216(12) -0.0057(10) -0.0097(10) -0.0005(9)
O1 0.0271(12) 0.0468(14) 0.0449(14) -0.0201(12) -0.0074(11) 0.0048(10)
O2 0.0349(13) 0.0540(15) 0.0309(12) -0.0076(11) 0.0010(11) 0.0054(11)
O3 0.091(2) 0.0316(14) 0.0574(17) 0.0030(12) -0.0442(16) -0.0017(13)
O4 0.0485(15) 0.0698(18) 0.0482(15) -0.0285(14) -0.0273(13) -0.0003(13)
O5 0.0354(12) 0.0340(11) 0.0271(11) -0.0110(9) -0.0162(9) 0.0033(9)
O6 0.0404(13) 0.0260(11) 0.0315(12) 0.0015(9) -0.0105(10) -0.0025(9)
O7 0.0375(13) 0.0350(12) 0.0256(11) -0.0067(10) 0.0024(10) 0.0029(10)
O8 0.0449(14) 0.0391(13) 0.0385(13) -0.0168(11) -0.0182(11) -0.0044(10)
C1 0.0402(18) 0.0272(15) 0.0307(16) -0.0047(13) -0.0198(14) 0.0013(13)
C2 0.0318(17) 0.0257(15) 0.0284(15) -0.0098(13) -0.0137(14) 0.0023(12)
C3 0.0289(16) 0.0274(15) 0.0248(15) -0.0016(12) -0.0106(13) 0.0005(12)
C4 0.0395(19) 0.0354(18) 0.0292(17) -0.0089(14) -0.0161(14) 0.0016(14)
C5 0.0261(16) 0.0357(17) 0.0297(16) -0.0112(14) -0.0074(13) 0.0020(13)
C6 0.0258(15) 0.0245(14) 0.0216(14) -0.0055(12) -0.0061(12) -0.0018(11)
C7 0.0274(16) 0.0276(15) 0.0259(15) -0.0061(12) -0.0076(12) -0.0030(12)
C8 0.0388(18) 0.0356(17) 0.0251(16) -0.0126(14) -0.0085(14) -0.0022(14)
C9 0.0373(18) 0.0366(17) 0.0317(17) -0.0181(14) -0.0062(14) 0.0010(14)
C10 0.0302(17) 0.0332(17) 0.0427(19) -0.0164(15) -0.0106(15) 0.0053(13)
C11 0.0299(16) 0.0302(15) 0.0309(16) -0.0106(13) -0.0121(13) -0.0011(12)
C12 0.051(2) 0.0417(19) 0.0333(18) -0.0063(15) -0.0264(16) 0.0029(16)
C13 0.0278(15) 0.0284(15) 0.0189(14) -0.0073(12) -0.0078(12) -0.0046(12)
C14 0.0340(17) 0.0333(16) 0.0205(14) -0.0087(13) -0.0092(13) -0.0043(13)
C15 0.0422(19) 0.0398(18) 0.0267(16) -0.0070(14) -0.0062(14) -0.0154(15)
C16 0.0301(18) 0.057(2) 0.0354(18) -0.0106(17) -0.0021(15) -0.0149(16)
C17 0.0274(18) 0.051(2) 0.044(2) -0.0109(17) -0.0082(16) -0.0022(15)
C18 0.0293(17) 0.0342(17) 0.0332(17) -0.0083(14) -0.0096(14) -0.0017(13)
C19 0.072(3) 0.0300(17) 0.0294(18) 0.0019(14) -0.0155(18) -0.0028(17)
C20 0.0233(15) 0.0337(16) 0.0237(15) -0.0017(13) -0.0076(12) -0.0039(12)
C21 0.0256(16) 0.0349(17) 0.0264(16) -0.0007(13) -0.0053(13) 0.0000(13)
C22 0.0295(18) 0.051(2) 0.0292(17) 0.0017(15) -0.0016(14) 0.0013(15)
C23 0.0313(18) 0.048(2) 0.0369(19) 0.0101(16) -0.0054(15) -0.0101(15)
C24 0.0366(19) 0.0369(18) 0.046(2) 0.0022(16) -0.0142(16) -0.0119(15)
C25 0.0300(16) 0.0317(16) 0.0305(16) -0.0025(13) -0.0122(13) -0.0066(13)
C26 0.064(3) 0.049(2) 0.035(2) -0.0122(18) 0.0096(19) 0.0081(19)
C27 0.0289(16) 0.0208(14) 0.0226(14) -0.0048(12) -0.0031(12) -0.0013(11)
C28 0.0391(18) 0.0262(15) 0.0237(15) -0.0043(12) -0.0081(14) -0.0043(13)
C29 0.054(2) 0.0296(17) 0.0302(17) -0.0124(14) -0.0071(16) -0.0034(15)
C30 0.052(2) 0.0352(18) 0.0333(18) -0.0124(15) -0.0013(17) 0.0062(16)
C31 0.0352(19) 0.0382(18) 0.0365(19) -0.0085(15) -0.0061(15) 0.0081(14)
C32 0.0361(18) 0.0287(16) 0.0290(16) -0.0052(13) -0.0091(14) 0.0011(13)
C33 0.059(2) 0.050(2) 0.038(2) -0.0140(17) -0.0159(18) -0.0186(18)
C34 0.077(4) 0.105(4) 0.083(4) -0.050(3) 0.016(3) -0.037(3)

loop_
_atom_type_symbol
_atom_type_description
_atom_type_scat_dispersion_real
_atom_type_scat_dispersion_imag
_atom_type_scat_source
C C 0.0033 0.0016 'International Tables Vol C Tables 4.2.6.8 and 6.1.1.4'
H H 0.0000 0.0000 'International Tables Vol C Tables 4.2.6.8 and 6.1.1.4'
Cl Cl 0.1484 0.1585 'International Tables Vol C Tables 4.2.6.8 and 6.1.1.4'
N N 0.0061 0.0033 'International Tables Vol C Tables 4.2.6.8 and 6.1.1.4'
O O 0.0106 0.0060 'International Tables Vol C Tables 4.2.6.8 and 6.1.1.4'
P P 0.1023 0.0942 'International Tables Vol C Tables 4.2.6.8 and 6.1.1.4'
Cr Cr 0.3209 0.6236 'International Tables Vol C Tables 4.2.6.8 and 6.1.1.4'

loop_
_geom_angle_atom_site_label_1
_geom_angle_atom_site_label_2
_geom_angle_atom_site_label_3
_geom_angle
_geom_angle_site_symmetry_1
_geom_angle_site_symmetry_3
_geom_angle_publ_flag
C5 Cr1 C4 94.68(14) . . ?
C5 Cr1 C3 86.18(13) . . ?
C4 Cr1 C3 92.15(14) . . ?
C5 Cr1 C2 85.73(12) . . ?
C4 Cr1 C2 89.73(14) . . ?
C3 Cr1 C2 171.82(12) . . ?
C5 Cr1 P2 101.65(10) . . ?
C4 Cr1 P2 163.65(10) . . ?
C3 Cr1 P2 88.15(10) . . ?
C2 Cr1 P2 92.29(10) . . ?
C5 Cr1 P1 169.74(10) . . ?
C4 Cr1 P1 95.21(10) . . ?
C3 Cr1 P1 90.73(9) . . ?
C2 Cr1 P1 97.03(9) . . ?
P2 Cr1 P1 68.44(3) . . yes
N1 P1 C13 105.71(13) . . yes
N1 P1 C6 109.27(12) . . yes
C13 P1 C6 104.00(13) . . yes
N1 P1 Cr1 94.46(8) . . yes
C13 P1 Cr1 119.90(9) . . ?
C6 P1 Cr1 121.70(10) . . ?
N1 P2 C27 105.50(13) . . yes
N1 P2 C20 103.84(12) . . yes
C27 P2 C20 101.34(14) . . yes
N1 P2 Cr1 94.98(8) . . yes
C27 P2 Cr1 117.12(10) . . ?
C20 P2 Cr1 130.54(10) . . ?
C1 N1 P2 124.48(19) . . ?
C1 N1 P1 129.82(18) . . ?
P2 N1 P1 102.05(12) . . yes
C7 O5 C12 117.3(2) . . ?
C14 O6 C19 118.4(3) . . ?
C21 O7 C26 117.9(3) . . ?
C28 O8 C33 118.5(2) . . ?
N1 C1 H1A 109.5 . . ?
N1 C1 H1B 109.5 . . ?
H1A C1 H1B 109.5 . . ?
N1 C1 H1C 109.5 . . ?
H1A C1 H1C 109.5 . . ?
H1B C1 H1C 109.5 . . ?
O1 C2 Cr1 173.7(2) . . ?
O2 C3 Cr1 175.5(3) . . ?
O3 C4 Cr1 179.8(3) . . ?
O4 C5 Cr1 178.1(3) . . ?
C11 C6 C7 118.1(2) . . ?
C11 C6 P1 118.6(2) . . ?
C7 C6 P1 123.3(2) . . ?
O5 C7 C8 123.9(3) . . ?
O5 C7 C6 116.0(2) . . ?
C8 C7 C6 120.2(3) . . ?
C9 C8 C7 120.3(3) . . ?
C9 C8 H8 119.9 . . ?
C7 C8 H8 119.9 . . ?
C8 C9 C10 120.5(3) . . ?
C8 C9 H9 119.8 . . ?
C10 C9 H9 119.8 . . ?
C11 C10 C9 119.0(3) . . ?
C11 C10 H10 120.5 . . ?
C9 C10 H10 120.5 . . ?
C6 C11 C10 121.9(3) . . ?
C6 C11 H11 119.1 . . ?
C10 C11 H11 119.1 . . ?
O5 C12 H12A 109.5 . . ?
O5 C12 H12B 109.5 . . ?
H12A C12 H12B 109.5 . . ?
O5 C12 H12C 109.5 . . ?
H12A C12 H12C 109.5 . . ?
H12B C12 H12C 109.5 . . ?
C14 C13 C18 118.5(3) . . ?
C14 C13 P1 118.8(2) . . ?
C18 C13 P1 122.6(2) . . ?
O6 C14 C13 114.9(3) . . ?
O6 C14 C15 124.3(3) . . ?
C13 C14 C15 120.8(3) . . ?
C16 C15 C14 119.0(3) . . ?
C16 C15 H15 120.5 . . ?
C14 C15 H15 120.5 . . ?
C15 C16 C17 121.3(3) . . ?
C15 C16 H16 119.4 . . ?
C17 C16 H16 119.4 . . ?
C16 C17 C18 119.8(3) . . ?
C16 C17 H17 120.1 . . ?
C18 C17 H17 120.1 . . ?
C17 C18 C13 120.8(3) . . ?
C17 C18 H18 119.6 . . ?
C13 C18 H18 119.6 . . ?
O6 C19 H19A 109.5 . . ?
O6 C19 H19B 109.5 . . ?
H19A C19 H19B 109.5 . . ?
O6 C19 H19C 109.5 . . ?
H19A C19 H19C 109.5 . . ?
H19B C19 H19C 109.5 . . ?
C25 C20 C21 117.7(3) . . ?
C25 C20 P2 122.1(2) . . ?
C21 C20 P2 120.2(2) . . ?
O7 C21 C22 123.4(3) . . ?
O7 C21 C20 116.3(3) . . ?
C22 C21 C20 120.3(3) . . ?
C23 C22 C21 120.2(3) . . ?
C23 C22 H22 119.9 . . ?
C21 C22 H22 119.9 . . ?
C22 C23 C24 120.6(3) . . ?
C22 C23 H23 119.7 . . ?
C24 C23 H23 119.7 . . ?
C23 C24 C25 119.4(3) . . ?
C23 C24 H24 120.3 . . ?
C25 C24 H24 120.3 . . ?
C24 C25 C20 121.8(3) . . ?
C24 C25 H25 119.1 . . ?
C20 C25 H25 119.1 . . ?
O7 C26 H26A 109.5 . . ?
O7 C26 H26B 109.5 . . ?
H26A C26 H26B 109.5 . . ?
O7 C26 H26C 109.5 . . ?
H26A C26 H26C 109.5 . . ?
H26B C26 H26C 109.5 . . ?
C32 C27 C28 118.4(3) . . ?
C32 C27 P2 121.9(2) . . ?
C28 C27 P2 119.6(2) . . ?
O8 C28 C29 124.8(3) . . ?
O8 C28 C27 114.7(2) . . ?
C29 C28 C27 120.5(3) . . ?
C30 C29 C28 119.5(3) . . ?
C30 C29 H29 120.2 . . ?
C28 C29 H29 120.2 . . ?
C31 C30 C29 121.4(3) . . ?
C31 C30 H30 119.3 . . ?
C29 C30 H30 119.3 . . ?
C30 C31 C32 119.5(3) . . ?
C30 C31 H31 120.2 . . ?
C32 C31 H31 120.2 . . ?
C27 C32 C31 120.7(3) . . ?
C27 C32 H32 119.6 . . ?
C31 C32 H32 119.6 . . ?
O8 C33 H33A 109.5 . . ?
O8 C33 H33B 109.5 . . ?
H33A C33 H33B 109.5 . . ?
O8 C33 H33C 109.5 . . ?
H33A C33 H33C 109.5 . . ?
H33B C33 H33C 109.5 . . ?
Cl1 C34 Cl2 110.6(3) . . ?
Cl1 C34 H34A 109.5 . . ?
Cl2 C34 H34A 109.5 . . ?
Cl1 C34 H34B 109.5 . . ?
Cl2 C34 H34B 109.5 . . ?
H34A C34 H34B 108.1 . . ?

loop_
_geom_bond_atom_site_label_1
_geom_bond_atom_site_label_2
_geom_bond_distance
_geom_bond_site_symmetry_2
_geom_bond_publ_flag
Cr1 C5 1.853(3) . yes
Cr1 C4 1.868(3) . yes
Cr1 C3 1.879(3) . yes
Cr1 C2 1.892(3) . yes
Cr1 P2 2.3556(12) . yes
Cr1 P1 2.3683(10) . yes
Cl1 C34 1.699(5) . ?
Cl2 C34 1.775(6) . ?
P1 N1 1.710(2) . yes
P1 C13 1.833(3) . yes
P1 C6 1.836(3) . yes
P2 N1 1.707(2) . yes
P2 C27 1.837(3) . yes
P2 C20 1.844(3) . yes
N1 C1 1.468(4) . yes
O1 C2 1.154(3) . ?
O2 C3 1.158(3) . ?
O3 C4 1.148(4) . ?
O4 C5 1.156(4) . ?
O5 C7 1.366(3) . ?
O5 C12 1.433(3) . ?
O6 C14 1.368(4) . ?
O6 C19 1.421(4) . ?
O7 C21 1.366(4) . ?
O7 C26 1.436(4) . ?
O8 C28 1.366(4) . ?
O8 C33 1.439(4) . ?
C1 H1A 0.9600 . ?
C1 H1B 0.9600 . ?
C1 H1C 0.9600 . ?
C6 C11 1.387(4) . ?
C6 C7 1.412(4) . ?
C7 C8 1.392(4) . ?
C8 C9 1.383(4) . ?
C8 H8 0.9300 . ?
C9 C10 1.390(4) . ?
C9 H9 0.9300 . ?
C10 C11 1.393(4) . ?
C10 H10 0.9300 . ?
C11 H11 0.9300 . ?
C12 H12A 0.9600 . ?
C12 H12B 0.9600 . ?
C12 H12C 0.9600 . ?
C13 C14 1.399(4) . ?
C13 C18 1.396(4) . ?
C14 C15 1.404(4) . ?
C15 C16 1.381(5) . ?
C15 H15 0.9300 . ?
C16 C17 1.375(5) . ?
C16 H16 0.9300 . ?
C17 C18 1.392(4) . ?
C17 H17 0.9300 . ?
C18 H18 0.9300 . ?
C19 H19A 0.9600 . ?
C19 H19B 0.9600 . ?
C19 H19C 0.9600 . ?
C20 C25 1.392(4) . ?
C20 C21 1.409(4) . ?
C21 C22 1.396(4) . ?
C22 C23 1.371(5) . ?
C22 H22 0.9300 . ?
C23 C24 1.381(5) . ?
C23 H23 0.9300 . ?
C24 C25 1.385(4) . ?
C24 H24 0.9300 . ?
C25 H25 0.9300 . ?
C26 H26A 0.9600 . ?
C26 H26B 0.9600 . ?
C26 H26C 0.9600 . ?
C27 C32 1.395(4) . ?
C27 C28 1.410(4) . ?
C28 C29 1.400(4) . ?
C29 C30 1.376(5) . ?
C29 H29 0.9300 . ?
C30 C31 1.374(5) . ?
C30 H30 0.9300 . ?
C31 C32 1.403(4) . ?
C31 H31 0.9300 . ?
C32 H32 0.9300 . ?
C33 H33A 0.9600 . ?
C33 H33B 0.9600 . ?
C33 H33C 0.9600 . ?
C34 H34A 0.9700 . ?
C34 H34B 0.9700 . ?

loop_
_geom_torsion_atom_site_label_1
_geom_torsion_atom_site_label_2
_geom_torsion_atom_site_label_3
_geom_torsion_atom_site_label_4
_geom_torsion
_geom_torsion_site_symmetry_1
_geom_torsion_site_symmetry_2
_geom_torsion_site_symmetry_3
_geom_torsion_site_symmetry_4
_geom_torsion_publ_flag
C5 Cr1 P1 N1 -13.7(5) . . . . ?
C4 Cr1 P1 N1 -178.30(13) . . . . ?
C3 Cr1 P1 N1 -86.08(12) . . . . ?
C2 Cr1 P1 N1 91.33(12) . . . . ?
P2 Cr1 P1 N1 1.63(8) . . . . ?
C5 Cr1 P1 C13 97.2(5) . . . . ?
C4 Cr1 P1 C13 -67.32(15) . . . . ?
C3 Cr1 P1 C13 24.90(14) . . . . ?
C2 Cr1 P1 C13 -157.69(14) . . . . ?
P2 Cr1 P1 C13 112.62(12) . . . . ?
C5 Cr1 P1 C6 -129.7(5) . . . . ?
C4 Cr1 P1 C6 65.77(15) . . . . ?
C3 Cr1 P1 C6 157.99(14) . . . . ?
C2 Cr1 P1 C6 -24.60(14) . . . . ?
P2 Cr1 P1 C6 -114.29(12) . . . . ?
C5 Cr1 P2 N1 175.60(12) . . . . ?
C4 Cr1 P2 N1 -1.4(4) . . . . ?
C3 Cr1 P2 N1 89.88(12) . . . . ?
C2 Cr1 P2 N1 -98.29(12) . . . . ?
P1 Cr1 P2 N1 -1.64(8) . . . . ?
C5 Cr1 P2 C27 65.35(14) . . . . ?
C4 Cr1 P2 C27 -111.7(4) . . . . ?
C3 Cr1 P2 C27 -20.36(14) . . . . ?
C2 Cr1 P2 C27 151.46(14) . . . . ?
P1 Cr1 P2 C27 -111.88(11) . . . . ?
C5 Cr1 P2 C20 -71.41(16) . . . . ?
C4 Cr1 P2 C20 111.6(4) . . . . ?
C3 Cr1 P2 C20 -157.13(15) . . . . ?
C2 Cr1 P2 C20 14.70(15) . . . . ?
P1 Cr1 P2 C20 111.35(13) . . . . ?
C27 P2 N1 C1 -77.7(2) . . . . ?
C20 P2 N1 C1 28.5(3) . . . . ?
Cr1 P2 N1 C1 162.4(2) . . . . ?
C27 P2 N1 P1 122.09(13) . . . . ?
C20 P2 N1 P1 -131.74(13) . . . . ?
Cr1 P2 N1 P1 2.16(10) . . . . ?
C13 P1 N1 C1 76.4(3) . . . . ?
C6 P1 N1 C1 -35.0(3) . . . . ?
Cr1 P1 N1 C1 -160.9(2) . . . . ?
C13 P1 N1 P2 -124.92(12) . . . . ?
C6 P1 N1 P2 123.70(13) . . . . ?
Cr1 P1 N1 P2 -2.14(10) . . . . ?
C5 Cr1 C2 O1 -18(2) . . . . ?
C4 Cr1 C2 O1 77(2) . . . . ?
C3 Cr1 C2 O1 -26(3) . . . . ?
P2 Cr1 C2 O1 -119(2) . . . . ?
P1 Cr1 C2 O1 172(2) . . . . ?
C5 Cr1 C3 O2 -7(3) . . . . ?
C4 Cr1 C3 O2 -102(3) . . . . ?
C2 Cr1 C3 O2 1(4) . . . . ?
P2 Cr1 C3 O2 95(3) . . . . ?
P1 Cr1 C3 O2 163(3) . . . . ?
C5 Cr1 C4 O3 -29(100) . . . . ?
C3 Cr1 C4 O3 57(100) . . . . ?
C2 Cr1 C4 O3 -115(100) . . . . ?
P2 Cr1 C4 O3 148(100) . . . . ?
P1 Cr1 C4 O3 148(100) . . . . ?
C4 Cr1 C5 O4 9(8) . . . . ?
C3 Cr1 C5 O4 -83(8) . . . . ?
C2 Cr1 C5 O4 98(8) . . . . ?
P2 Cr1 C5 O4 -170(8) . . . . ?
P1 Cr1 C5 O4 -156(8) . . . . ?
N1 P1 C6 C11 -123.8(2) . . . . ?
C13 P1 C6 C11 123.7(2) . . . . ?
Cr1 P1 C6 C11 -15.6(3) . . . . ?
N1 P1 C6 C7 56.4(3) . . . . ?
C13 P1 C6 C7 -56.1(3) . . . . ?
Cr1 P1 C6 C7 164.6(2) . . . . yes
C12 O5 C7 C8 14.2(4) . . . . ?
C12 O5 C7 C6 -166.9(3) . . . . ?
C11 C6 C7 O5 -174.2(3) . . . . ?
P1 C6 C7 O5 5.6(4) . . . . ?
C11 C6 C7 C8 4.7(4) . . . . ?
P1 C6 C7 C8 -175.4(2) . . . . ?
O5 C7 C8 C9 175.5(3) . . . . ?
C6 C7 C8 C9 -3.4(5) . . . . ?
C7 C8 C9 C10 -0.2(5) . . . . ?
C8 C9 C10 C11 2.3(5) . . . . ?
C7 C6 C11 C10 -2.6(4) . . . . ?
P1 C6 C11 C10 177.5(2) . . . . ?
C9 C10 C11 C6 -0.9(5) . . . . ?
N1 P1 C13 C14 -179.1(2) . . . . ?
C6 P1 C13 C14 -64.1(2) . . . . ?
Cr1 P1 C13 C14 76.1(2) . . . . yes
N1 P1 C13 C18 6.1(3) . . . . ?
C6 P1 C13 C18 121.2(2) . . . . ?
Cr1 P1 C13 C18 -98.6(2) . . . . ?
C19 O6 C14 C13 -175.0(2) . . . . ?
C19 O6 C14 C15 6.1(4) . . . . ?
C18 C13 C14 O6 -178.9(2) . . . . ?
P1 C13 C14 O6 6.1(3) . . . . ?
C18 C13 C14 C15 -0.1(4) . . . . ?
P1 C13 C14 C15 -175.0(2) . . . . ?
O6 C14 C15 C16 177.9(3) . . . . ?
C13 C14 C15 C16 -0.9(4) . . . . ?
C14 C15 C16 C17 1.1(5) . . . . ?
C15 C16 C17 C18 -0.2(5) . . . . ?
C16 C17 C18 C13 -0.8(5) . . . . ?
C14 C13 C18 C17 0.9(4) . . . . ?
P1 C13 C18 C17 175.7(2) . . . . ?
N1 P2 C20 C25 -123.2(2) . . . . ?
C27 P2 C20 C25 -13.9(3) . . . . ?
Cr1 P2 C20 C25 127.7(2) . . . . ?
N1 P2 C20 C21 54.9(3) . . . . ?
C27 P2 C20 C21 164.2(2) . . . . ?
Cr1 P2 C20 C21 -54.2(3) . . . . yes
C26 O7 C21 C22 1.5(5) . . . . ?
C26 O7 C21 C20 -177.8(3) . . . . ?
C25 C20 C21 O7 178.2(3) . . . . ?
P2 C20 C21 O7 0.1(4) . . . . ?
C25 C20 C21 C22 -1.0(4) . . . . ?
P2 C20 C21 C22 -179.2(2) . . . . ?
O7 C21 C22 C23 -179.4(3) . . . . ?
C20 C21 C22 C23 -0.2(5) . . . . ?
C21 C22 C23 C24 1.0(5) . . . . ?
C22 C23 C24 C25 -0.6(5) . . . . ?
C23 C24 C25 C20 -0.6(5) . . . . ?
C21 C20 C25 C24 1.5(4) . . . . ?
P2 C20 C25 C24 179.6(2) . . . . ?
N1 P2 C27 C32 2.1(3) . . . . ?
C20 P2 C27 C32 -105.9(3) . . . . ?
Cr1 P2 C27 C32 106.2(2) . . . . ?
N1 P2 C27 C28 -173.7(2) . . . . ?
C20 P2 C27 C28 78.3(3) . . . . ?
Cr1 P2 C27 C28 -69.6(2) . . . . yes
C33 O8 C28 C29 3.4(5) . . . . ?
C33 O8 C28 C27 -176.6(3) . . . . ?
C32 C27 C28 O8 -179.2(3) . . . . ?
P2 C27 C28 O8 -3.2(4) . . . . ?
C32 C27 C28 C29 0.8(4) . . . . ?
P2 C27 C28 C29 176.8(2) . . . . ?
O8 C28 C29 C30 179.4(3) . . . . ?
C27 C28 C29 C30 -0.6(5) . . . . ?
C28 C29 C30 C31 0.4(5) . . . . ?
C29 C30 C31 C32 -0.4(5) . . . . ?
C28 C27 C32 C31 -0.8(5) . . . . ?
P2 C27 C32 C31 -176.7(2) . . . . ?
C30 C31 C32 C27 0.6(5) . . . . ?
